data_4066271
loop_
_publ_author_name
'Unverhau, Kerstin'
'L\"ubbe, Gerrit'
'Wibbeling, Birgit'
'Fr\"ohlich, Roland'
'Kehr, Gerald'
'Erker, Gerhard'

_publ_section_title
;
 Frustrated Lewis Pair Reactions at the [3]Ferrocenophane
 Framework&#x2020;
;
_journal_issue 21
_journal_name_full Organometallics
_journal_page_first 5320
_journal_paper_doi 10.1021/om100378y
_journal_volume 29
_journal_year 2010
_chemical_formula_sum 'C24 H25 F3 Fe N2'
_chemical_formula_weight 454.31
_chemical_name_systematic
; 
 ? 
;
_space_group_IT_number 14
_symmetry_cell_setting monoclinic
_symmetry_space_group_name_Hall '-P 2yn'
_symmetry_space_group_name_H-M 'P 1 21/n 1'
_atom_sites_solution_hydrogens geom
_atom_sites_solution_primary direct
_atom_sites_solution_secondary difmap
_audit_creation_method SHELXL-97
_cell_angle_alpha 90.00
_cell_angle_beta 104.814(1)
_cell_angle_gamma 90.00
_cell_formula_units_Z 4
_cell_length_a 9.9315(2)
_cell_length_b 13.6542(2)
_cell_length_c 16.0667(4)
_cell_measurement_reflns_used 4810
_cell_measurement_temperature 223(2)
_cell_measurement_theta_max 27.88
_cell_measurement_theta_min 4.08
_cell_volume 2106.33(7)
_computing_cell_refinement 'Collect (Nonius B.V., 1998)'
_computing_data_collection 'Collect (Nonius B.V., 1998)'
_computing_data_reduction 'Denzo-SMN (Otwinowski & Minor, 1997)'
_computing_molecular_graphics 'XP (BrukerAXS, 2000)'
_computing_publication_material 'SHELXL-97 (Sheldrick, 1997)'
_computing_structure_refinement 'SHELXL-97 (Sheldrick, 1997)'
_computing_structure_solution 'SHELXS-97 (Sheldrick, 1990)'
_diffrn_ambient_temperature 223(2)
_diffrn_measured_fraction_theta_full 0.974
_diffrn_measured_fraction_theta_max 0.974
_diffrn_measurement_device_type 'Nonius KappaCCD APEXII'
_diffrn_measurement_method '\w and \f scans'
_diffrn_radiation_monochromator 'Montel mirror'
_diffrn_radiation_source 'rotating anode Nonius FR591'
_diffrn_radiation_type MoK\a
_diffrn_radiation_wavelength 0.71073
_diffrn_reflns_av_R_equivalents 0.051
_diffrn_reflns_av_sigmaI/netI 0.0351
_diffrn_reflns_limit_h_max 12
_diffrn_reflns_limit_h_min -12
_diffrn_reflns_limit_k_max 17
_diffrn_reflns_limit_k_min -16
_diffrn_reflns_limit_l_max 21
_diffrn_reflns_limit_l_min -21
_diffrn_reflns_number 16439
_diffrn_reflns_theta_full 27.88
_diffrn_reflns_theta_max 27.88
_diffrn_reflns_theta_min 4.18
_exptl_absorpt_coefficient_mu 0.755
_exptl_absorpt_correction_T_max 0.9491
_exptl_absorpt_correction_T_min 0.8052
_exptl_absorpt_correction_type multi-scan
_exptl_absorpt_process_details 'Denzo (Otwinowski, Borek, Majewski & Minor, 2003)'
_exptl_crystal_colour red
_exptl_crystal_density_diffrn 1.433
_exptl_crystal_density_method 'not measured'
_exptl_crystal_description plate
_exptl_crystal_F_000 944
_exptl_crystal_size_max 0.30
_exptl_crystal_size_mid 0.20
_exptl_crystal_size_min 0.07
_refine_diff_density_max 1.524
_refine_diff_density_min -0.425
_refine_diff_density_rms 0.070
_refine_ls_extinction_method none
_refine_ls_goodness_of_fit_ref 1.041
_refine_ls_hydrogen_treatment constr
_refine_ls_matrix_type full
_refine_ls_number_parameters 274
_refine_ls_number_reflns 4885
_refine_ls_number_restraints 0
_refine_ls_restrained_S_all 1.041
_refine_ls_R_factor_all 0.0695
_refine_ls_R_factor_gt 0.0574
_refine_ls_shift/su_max 0.000
_refine_ls_shift/su_mean 0.000
_refine_ls_structure_factor_coef Fsqd
_refine_ls_weighting_details 'calc w=1/[\s^2^(Fo^2^)+(0.0724P)^2^+2.8521P] where P=(Fo^2^+2Fc^2^)/3'
_refine_ls_weighting_scheme calc
_refine_ls_wR_factor_gt 0.1482
_refine_ls_wR_factor_ref 0.1598
_reflns_number_gt 4065
_reflns_number_total 4885
_reflns_threshold_expression >2sigma(I)
_cod_data_source_file om100378y_si_002.cif
_cod_data_source_block erk5207
_cod_original_sg_symbol_H-M P21/n
_cod_database_code 4066271

loop_
_symmetry_equiv_pos_as_xyz
'x, y, z'
'-x+1/2, y+1/2, -z+1/2'
'-x, -y, -z'
'x-1/2, -y-1/2, z-1/2'

loop_
_atom_site_label
_atom_site_type_symbol
_atom_site_fract_x
_atom_site_fract_y
_atom_site_fract_z
_atom_site_U_iso_or_equiv
_atom_site_adp_type
_atom_site_occupancy
_atom_site_symmetry_multiplicity
_atom_site_calc_flag
_atom_site_refinement_flags
Fe Fe 0.37049(4) 0.12997(3) 0.12541(3) 0.03484(15) Uani 1 1 d .
C1 C 0.4236(3) 0.0118(2) 0.2036(2) 0.0421(7) Uani 1 1 d .
C2 C 0.2758(3) 0.0245(2) 0.1808(2) 0.0459(7) Uani 1 1 d .
H2 H 0.2203 0.0342 0.2195 0.055 Uiso 1 1 calc R
C3 C 0.2269(4) 0.0198(3) 0.0896(2) 0.0508(8) Uani 1 1 d .
H3 H 0.1338 0.0268 0.0576 0.061 Uiso 1 1 calc R
C4 C 0.3427(4) 0.0029(3) 0.0553(2) 0.0522(8) Uani 1 1 d .
H4 H 0.3405 -0.0040 -0.0032 0.063 Uiso 1 1 calc R
C5 C 0.4629(4) -0.0019(2) 0.1257(2) 0.0470(8) Uani 1 1 d .
H5 H 0.5543 -0.0126 0.1212 0.056 Uiso 1 1 calc R
C6 C 0.5221(3) 0.0156(2) 0.2927(2) 0.0443(7) Uani 1 1 d .
H6 H 0.5817 -0.0433 0.2977 0.053 Uiso 1 1 calc R
C7 C 0.4471(4) 0.0074(3) 0.3643(3) 0.0589(10) Uani 1 1 d .
H7A H 0.3842 0.0625 0.3610 0.088 Uiso 1 1 calc R
H7B H 0.5150 0.0078 0.4198 0.088 Uiso 1 1 calc R
H7C H 0.3944 -0.0532 0.3578 0.088 Uiso 1 1 calc R
C8 C 0.6215(3) 0.1041(2) 0.3056(2) 0.0423(7) Uani 1 1 d .
H8A H 0.6764 0.1006 0.2630 0.051 Uiso 1 1 calc R
H8B H 0.6863 0.0994 0.3628 0.051 Uiso 1 1 calc R
C9 C 0.5484(3) 0.2048(2) 0.2976(2) 0.0395(6) Uani 1 1 d .
H9 H 0.4735 0.1975 0.3276 0.047 Uiso 1 1 calc R
N1 N 0.6423(3) 0.2797(2) 0.34604(19) 0.0526(7) Uani 1 1 d .
C10 C 0.4749(3) 0.2318(2) 0.2053(2) 0.0358(6) Uani 1 1 d .
C11 C 0.3316(3) 0.2589(2) 0.1778(2) 0.0411(7) Uani 1 1 d .
H11 H 0.2729 0.2702 0.2144 0.049 Uiso 1 1 calc R
C12 C 0.2914(3) 0.2663(2) 0.0867(2) 0.0448(7) Uani 1 1 d .
H12 H 0.2015 0.2809 0.0529 0.054 Uiso 1 1 calc R
C13 C 0.4096(3) 0.2479(2) 0.0556(2) 0.0406(7) Uani 1 1 d .
H13 H 0.4124 0.2487 -0.0025 0.049 Uiso 1 1 calc R
C14 C 0.5251(3) 0.2277(2) 0.12819(18) 0.0341(6) Uani 1 1 d .
N2 N 0.6621(2) 0.19973(18) 0.13032(15) 0.0347(5) Uani 1 1 d .
C15 C 0.5671(6) 0.3684(3) 0.3558(3) 0.0698(12) Uani 1 1 d .
H15A H 0.6279 0.4118 0.3964 0.105 Uiso 1 1 calc R
H15B H 0.4869 0.3517 0.3769 0.105 Uiso 1 1 calc R
H15C H 0.5363 0.4009 0.3005 0.105 Uiso 1 1 calc R
C16 C 0.7603(5) 0.3022(3) 0.3121(3) 0.0698(12) Uani 1 1 d .
H16A H 0.8030 0.2418 0.3000 0.105 Uiso 1 1 calc R
H16B H 0.8279 0.3400 0.3542 0.105 Uiso 1 1 calc R
H16C H 0.7293 0.3398 0.2595 0.105 Uiso 1 1 calc R
C17 C 0.7259(3) 0.2293(2) 0.07600(19) 0.0342(6) Uani 1 1 d .
C18 C 0.8753(3) 0.1953(2) 0.0929(2) 0.0420(7) Uani 1 1 d .
F1 F 0.9620(2) 0.26328(18) 0.13472(18) 0.0708(7) Uani 1 1 d .
F2 F 0.9138(2) 0.1765(2) 0.02132(16) 0.0811(8) Uani 1 1 d .
F3 F 0.9024(2) 0.11556(18) 0.14052(19) 0.0727(7) Uani 1 1 d .
C19 C 0.6797(3) 0.3008(2) 0.00389(19) 0.0376(6) Uani 1 1 d .
C20 C 0.6483(4) 0.2696(3) -0.0818(2) 0.0564(9) Uani 1 1 d .
H20 H 0.6581 0.2034 -0.0950 0.068 Uiso 1 1 calc R
C21 C 0.6028(5) 0.3372(5) -0.1466(3) 0.0767(14) Uani 1 1 d .
H21 H 0.5790 0.3166 -0.2043 0.092 Uiso 1 1 calc R
C22 C 0.5918(5) 0.4354(4) -0.1272(3) 0.0796(15) Uani 1 1 d .
H22 H 0.5590 0.4807 -0.1717 0.096 Uiso 1 1 calc R
C23 C 0.6286(5) 0.4665(3) -0.0434(4) 0.0732(13) Uani 1 1 d .
H23 H 0.6246 0.5334 -0.0304 0.088 Uiso 1 1 calc R
C24 C 0.6719(4) 0.3986(3) 0.0222(3) 0.0517(8) Uani 1 1 d .
H24 H 0.6963 0.4197 0.0798 0.062 Uiso 1 1 calc R

loop_
_atom_site_aniso_label
_atom_site_aniso_U_11
_atom_site_aniso_U_22
_atom_site_aniso_U_33
_atom_site_aniso_U_23
_atom_site_aniso_U_13
_atom_site_aniso_U_12
Fe 0.0337(2) 0.0320(2) 0.0412(3) 0.00238(17) 0.01397(17) -0.00033(15)
C1 0.0466(17) 0.0313(14) 0.0522(18) 0.0066(13) 0.0198(14) -0.0014(12)
C2 0.0479(17) 0.0392(16) 0.0560(19) 0.0024(14) 0.0230(15) -0.0078(13)
C3 0.0475(18) 0.0458(18) 0.058(2) -0.0068(16) 0.0116(16) -0.0138(14)
C4 0.068(2) 0.0379(17) 0.054(2) -0.0068(15) 0.0218(17) -0.0052(15)
C5 0.0543(19) 0.0327(15) 0.060(2) 0.0031(14) 0.0253(16) 0.0052(13)
C6 0.0543(19) 0.0323(15) 0.0496(18) 0.0103(13) 0.0195(15) 0.0066(13)
C7 0.064(2) 0.062(2) 0.055(2) 0.0204(18) 0.0238(18) -0.0035(18)
C8 0.0413(16) 0.0434(17) 0.0421(16) 0.0089(13) 0.0106(13) 0.0044(12)
C9 0.0456(16) 0.0351(15) 0.0405(15) 0.0035(12) 0.0162(13) 0.0001(12)
N1 0.0641(19) 0.0477(17) 0.0422(15) -0.0042(13) 0.0065(13) -0.0066(13)
C10 0.0374(14) 0.0281(13) 0.0446(16) 0.0046(12) 0.0155(12) 0.0024(10)
C11 0.0386(15) 0.0341(15) 0.0542(18) 0.0016(13) 0.0188(14) 0.0054(11)
C12 0.0352(15) 0.0382(16) 0.060(2) 0.0117(15) 0.0104(14) 0.0040(12)
C13 0.0386(15) 0.0411(16) 0.0430(16) 0.0103(13) 0.0118(13) -0.0010(12)
C14 0.0345(14) 0.0316(14) 0.0377(14) 0.0057(11) 0.0118(11) -0.0029(10)
N2 0.0331(12) 0.0340(12) 0.0383(12) 0.0021(10) 0.0117(10) -0.0031(9)
C15 0.105(4) 0.048(2) 0.054(2) -0.0137(18) 0.017(2) 0.001(2)
C16 0.069(3) 0.068(3) 0.067(3) -0.008(2) 0.007(2) -0.027(2)
C17 0.0324(14) 0.0333(14) 0.0378(14) -0.0026(11) 0.0106(11) -0.0025(10)
C18 0.0355(15) 0.0450(17) 0.0481(17) -0.0040(14) 0.0154(13) -0.0026(12)
F1 0.0380(11) 0.0625(14) 0.1041(19) -0.0202(13) 0.0042(11) -0.0074(9)
F2 0.0536(13) 0.133(2) 0.0636(14) -0.0167(15) 0.0271(11) 0.0227(14)
F3 0.0489(12) 0.0592(14) 0.113(2) 0.0275(14) 0.0257(13) 0.0159(10)
C19 0.0326(14) 0.0447(16) 0.0380(15) 0.0050(12) 0.0139(11) -0.0054(11)
C20 0.064(2) 0.061(2) 0.0468(19) 0.0024(17) 0.0190(17) -0.0126(18)
C21 0.070(3) 0.116(4) 0.045(2) 0.024(2) 0.0157(19) -0.007(3)
C22 0.066(3) 0.102(4) 0.079(3) 0.055(3) 0.034(2) 0.021(3)
C23 0.076(3) 0.054(2) 0.105(4) 0.029(2) 0.050(3) 0.017(2)
C24 0.055(2) 0.0446(18) 0.059(2) 0.0046(16) 0.0226(17) 0.0012(15)

loop_
_atom_type_symbol
_atom_type_description
_atom_type_scat_dispersion_real
_atom_type_scat_dispersion_imag
_atom_type_scat_source
C C 0.0033 0.0016 'International Tables Vol C Tables 4.2.6.8 and 6.1.1.4'
H H 0.0000 0.0000 'International Tables Vol C Tables 4.2.6.8 and 6.1.1.4'
N N 0.0061 0.0033 'International Tables Vol C Tables 4.2.6.8 and 6.1.1.4'
F F 0.0171 0.0103 'International Tables Vol C Tables 4.2.6.8 and 6.1.1.4'
Fe Fe 0.3463 0.8444 'International Tables Vol C Tables 4.2.6.8 and 6.1.1.4'

loop_
_geom_angle_atom_site_label_1
_geom_angle_atom_site_label_2
_geom_angle_atom_site_label_3
_geom_angle
C10 Fe C5 117.33(13)
C10 Fe C14 42.27(12)
C5 Fe C14 104.25(13)
C10 Fe C1 98.39(13)
C5 Fe C1 40.92(13)
C14 Fe C1 115.76(12)
C10 Fe C11 41.52(12)
C5 Fe C11 154.99(14)
C14 Fe C11 69.09(12)
C1 Fe C11 118.65(13)
C10 Fe C2 115.64(13)
C5 Fe C2 68.30(14)
C14 Fe C2 152.25(13)
C1 Fe C2 41.09(13)
C11 Fe C2 105.85(14)
C10 Fe C4 156.84(14)
C5 Fe C4 40.83(15)
C14 Fe C4 124.41(14)
C1 Fe C4 69.14(15)
C11 Fe C4 161.64(14)
C2 Fe C4 68.27(14)
C10 Fe C3 154.39(14)
C5 Fe C3 68.28(15)
C14 Fe C3 163.28(14)
C1 Fe C3 69.08(14)
C11 Fe C3 124.03(14)
C2 Fe C3 40.64(14)
C4 Fe C3 40.39(14)
C10 Fe C12 70.03(12)
C5 Fe C12 161.20(14)
C14 Fe C12 68.81(12)
C1 Fe C12 157.87(14)
C11 Fe C12 40.64(13)
C2 Fe C12 125.97(13)
C4 Fe C12 127.89(15)
C3 Fe C12 113.25(14)
C10 Fe C13 70.45(12)
C5 Fe C13 123.38(13)
C14 Fe C13 41.25(11)
C1 Fe C13 154.82(13)
C11 Fe C13 68.27(14)
C2 Fe C13 164.09(13)
C4 Fe C13 112.42(15)
C3 Fe C13 129.49(14)
C12 Fe C13 40.18(12)
C5 C1 C2 106.6(3)
C5 C1 C6 125.7(3)
C2 C1 C6 127.7(3)
C5 C1 Fe 69.18(18)
C2 C1 Fe 69.98(18)
C6 C1 Fe 124.1(2)
C3 C2 C1 108.5(3)
C3 C2 Fe 69.96(19)
C1 C2 Fe 68.94(17)
C3 C2 H2 125.8
C1 C2 H2 125.8
Fe C2 H2 126.9
C4 C3 C2 108.1(3)
C4 C3 Fe 69.70(19)
C2 C3 Fe 69.40(18)
C4 C3 H3 126.0
C2 C3 H3 126.0
Fe C3 H3 126.5
C3 C4 C5 107.4(3)
C3 C4 Fe 69.9(2)
C5 C4 Fe 68.53(19)
C3 C4 H4 126.3
C5 C4 H4 126.3
Fe C4 H4 126.8
C1 C5 C4 109.4(3)
C1 C5 Fe 69.90(18)
C4 C5 Fe 70.63(19)
C1 C5 H5 125.3
C4 C5 H5 125.3
Fe C5 H5 125.7
C1 C6 C7 112.9(3)
C1 C6 C8 113.0(3)
C7 C6 C8 112.0(3)
C1 C6 H6 106.1
C7 C6 H6 106.1
C8 C6 H6 106.1
C6 C7 H7A 109.5
C6 C7 H7B 109.5
H7A C7 H7B 109.5
C6 C7 H7C 109.5
H7A C7 H7C 109.5
H7B C7 H7C 109.5
C6 C8 C9 114.6(3)
C6 C8 H8A 108.6
C9 C8 H8A 108.6
C6 C8 H8B 108.6
C9 C8 H8B 108.6
H8A C8 H8B 107.6
N1 C9 C10 115.5(3)
N1 C9 C8 110.8(3)
C10 C9 C8 113.3(3)
N1 C9 H9 105.4
C10 C9 H9 105.4
C8 C9 H9 105.4
C16 N1 C15 110.6(4)
C16 N1 C9 114.5(3)
C15 N1 C9 111.4(3)
C11 C10 C14 106.2(3)
C11 C10 C9 123.8(3)
C14 C10 C9 129.7(3)
C11 C10 Fe 70.65(18)
C14 C10 Fe 70.08(17)
C9 C10 Fe 120.0(2)
C12 C11 C10 109.4(3)
C12 C11 Fe 70.54(19)
C10 C11 Fe 67.83(17)
C12 C11 H11 125.3
C10 C11 H11 125.3
Fe C11 H11 128.0
C13 C12 C11 108.3(3)
C13 C12 Fe 69.98(18)
C11 C12 Fe 68.82(17)
C13 C12 H12 125.9
C11 C12 H12 125.9
Fe C12 H12 126.9
C12 C13 C14 108.0(3)
C12 C13 Fe 69.84(18)
C14 C13 Fe 68.28(16)
C12 C13 H13 126.0
C14 C13 H13 126.0
Fe C13 H13 127.4
N2 C14 C13 129.7(3)
N2 C14 C10 122.1(2)
C13 C14 C10 108.0(2)
N2 C14 Fe 123.0(2)
C13 C14 Fe 70.47(16)
C10 C14 Fe 67.65(16)
C17 N2 C14 123.2(2)
N1 C15 H15A 109.5
N1 C15 H15B 109.5
H15A C15 H15B 109.5
N1 C15 H15C 109.5
H15A C15 H15C 109.5
H15B C15 H15C 109.5
N1 C16 H16A 109.5
N1 C16 H16B 109.5
H16A C16 H16B 109.5
N1 C16 H16C 109.5
H16A C16 H16C 109.5
H16B C16 H16C 109.5
N2 C17 C19 129.3(3)
N2 C17 C18 114.7(3)
C19 C17 C18 115.7(2)
F3 C18 F1 106.0(3)
F3 C18 F2 106.4(3)
F1 C18 F2 106.3(3)
F3 C18 C17 113.8(3)
F1 C18 C17 110.9(3)
F2 C18 C17 113.0(3)
C24 C19 C20 119.7(3)
C24 C19 C17 119.5(3)
C20 C19 C17 120.8(3)
C21 C20 C19 119.2(4)
C21 C20 H20 120.4
C19 C20 H20 120.4
C20 C21 C22 120.5(4)
C20 C21 H21 119.8
C22 C21 H21 119.8
C23 C22 C21 120.3(4)
C23 C22 H22 119.9
C21 C22 H22 119.9
C22 C23 C24 119.5(4)
C22 C23 H23 120.2
C24 C23 H23 120.2
C19 C24 C23 120.7(4)
C19 C24 H24 119.7
C23 C24 H24 119.7

loop_
_geom_bond_atom_site_label_1
_geom_bond_atom_site_label_2
_geom_bond_distance
Fe C10 1.993(3)
Fe C5 2.021(3)
Fe C14 2.026(3)
Fe C1 2.030(3)
Fe C11 2.031(3)
Fe C2 2.044(3)
Fe C4 2.049(3)
Fe C3 2.052(3)
Fe C12 2.054(3)
Fe C13 2.056(3)
C1 C5 1.416(5)
C1 C2 1.430(5)
C1 C6 1.514(5)
C2 C3 1.422(5)
C2 H2 0.9400
C3 C4 1.415(5)
C3 H3 0.9400
C4 C5 1.420(5)
C4 H4 0.9400
C5 H5 0.9400
C6 C7 1.527(5)
C6 C8 1.541(5)
C6 H6 0.9900
C7 H7A 0.9700
C7 H7B 0.9700
C7 H7C 0.9700
C8 C9 1.544(4)
C8 H8A 0.9800
C8 H8B 0.9800
C9 N1 1.467(4)
C9 C10 1.521(4)
C9 H9 0.9900
N1 C16 1.446(5)
N1 C15 1.452(5)
C10 C11 1.427(4)
C10 C14 1.450(4)
C11 C12 1.419(5)
C11 H11 0.9400
C12 C13 1.412(4)
C12 H12 0.9400
C13 C14 1.438(4)
C13 H13 0.9400
C14 N2 1.406(4)
N2 C17 1.269(4)
C15 H15A 0.9700
C15 H15B 0.9700
C15 H15C 0.9700
C16 H16A 0.9700
C16 H16B 0.9700
C16 H16C 0.9700
C17 C19 1.495(4)
C17 C18 1.511(4)
C18 F3 1.318(4)
C18 F1 1.326(4)
C18 F2 1.327(4)
C19 C24 1.374(5)
C19 C20 1.398(5)
C20 C21 1.378(6)
C20 H20 0.9400
C21 C22 1.387(8)
C21 H21 0.9400
C22 C23 1.369(7)
C22 H22 0.9400
C23 C24 1.386(6)
C23 H23 0.9400
C24 H24 0.9400

loop_
_geom_torsion_atom_site_label_1
_geom_torsion_atom_site_label_2
_geom_torsion_atom_site_label_3
_geom_torsion_atom_site_label_4
_geom_torsion
C10 Fe C1 C5 -122.6(2)
C14 Fe C1 C5 -82.0(2)
C11 Fe C1 C5 -161.1(2)
C2 Fe C1 C5 117.7(3)
C4 Fe C1 C5 37.2(2)
C3 Fe C1 C5 80.6(2)
C12 Fe C1 C5 -179.0(3)
C13 Fe C1 C5 -61.3(4)
C10 Fe C1 C2 119.8(2)
C5 Fe C1 C2 -117.7(3)
C14 Fe C1 C2 160.36(19)
C11 Fe C1 C2 81.2(2)
C4 Fe C1 C2 -80.5(2)
C3 Fe C1 C2 -37.1(2)
C12 Fe C1 C2 63.4(4)
C13 Fe C1 C2 -179.0(3)
C10 Fe C1 C6 -2.8(3)
C5 Fe C1 C6 119.7(3)
C14 Fe C1 C6 37.8(3)
C11 Fe C1 C6 -41.4(3)
C2 Fe C1 C6 -122.6(4)
C4 Fe C1 C6 156.9(3)
C3 Fe C1 C6 -159.7(3)
C12 Fe C1 C6 -59.2(5)
C13 Fe C1 C6 58.4(5)
C5 C1 C2 C3 -0.8(4)
C6 C1 C2 C3 177.1(3)
Fe C1 C2 C3 58.9(2)
C5 C1 C2 Fe -59.8(2)
C6 C1 C2 Fe 118.2(3)
C10 Fe C2 C3 167.6(2)
C5 Fe C2 C3 -81.5(2)
C14 Fe C2 C3 -160.7(3)
C1 Fe C2 C3 -120.1(3)
C11 Fe C2 C3 124.2(2)
C4 Fe C2 C3 -37.4(2)
C12 Fe C2 C3 84.5(3)
C13 Fe C2 C3 58.3(6)
C10 Fe C2 C1 -72.3(2)
C5 Fe C2 C1 38.6(2)
C14 Fe C2 C1 -40.6(4)
C11 Fe C2 C1 -115.6(2)
C4 Fe C2 C1 82.7(2)
C3 Fe C2 C1 120.1(3)
C12 Fe C2 C1 -155.4(2)
C13 Fe C2 C1 178.4(5)
C1 C2 C3 C4 0.9(4)
Fe C2 C3 C4 59.2(2)
C1 C2 C3 Fe -58.3(2)
C10 Fe C3 C4 -146.1(3)
C5 Fe C3 C4 -37.9(2)
C14 Fe C3 C4 28.2(6)
C1 Fe C3 C4 -82.0(2)
C11 Fe C3 C4 166.8(2)
C2 Fe C3 C4 -119.5(3)
C12 Fe C3 C4 121.8(2)
C13 Fe C3 C4 78.1(3)
C10 Fe C3 C2 -26.6(4)
C5 Fe C3 C2 81.5(2)
C14 Fe C3 C2 147.6(4)
C1 Fe C3 C2 37.5(2)
C11 Fe C3 C2 -73.7(3)
C4 Fe C3 C2 119.5(3)
C12 Fe C3 C2 -118.7(2)
C13 Fe C3 C2 -162.4(2)
C2 C3 C4 C5 -0.5(4)
Fe C3 C4 C5 58.4(2)
C2 C3 C4 Fe -59.0(2)
C10 Fe C4 C3 142.2(3)
C5 Fe C4 C3 119.1(3)
C14 Fe C4 C3 -170.5(2)
C1 Fe C4 C3 81.9(2)
C11 Fe C4 C3 -36.9(5)
C2 Fe C4 C3 37.6(2)
C12 Fe C4 C3 -81.8(3)
C13 Fe C4 C3 -125.2(2)
C10 Fe C4 C5 23.1(4)
C14 Fe C4 C5 70.3(2)
C1 Fe C4 C5 -37.3(2)
C11 Fe C4 C5 -156.0(4)
C2 Fe C4 C5 -81.5(2)
C3 Fe C4 C5 -119.1(3)
C12 Fe C4 C5 159.1(2)
C13 Fe C4 C5 115.7(2)
C2 C1 C5 C4 0.5(4)
C6 C1 C5 C4 -177.5(3)
Fe C1 C5 C4 -59.8(2)
C2 C1 C5 Fe 60.3(2)
C6 C1 C5 Fe -117.7(3)
C3 C4 C5 C1 0.0(4)
Fe C4 C5 C1 59.3(2)
C3 C4 C5 Fe -59.3(2)
C10 Fe C5 C1 69.8(2)
C14 Fe C5 C1 113.1(2)
C11 Fe C5 C1 42.1(4)
C2 Fe C5 C1 -38.8(2)
C4 Fe C5 C1 -120.2(3)
C3 Fe C5 C1 -82.7(2)
C12 Fe C5 C1 178.8(4)
C13 Fe C5 C1 153.44(19)
C10 Fe C5 C4 -170.0(2)
C14 Fe C5 C4 -126.7(2)
C1 Fe C5 C4 120.2(3)
C11 Fe C5 C4 162.3(3)
C2 Fe C5 C4 81.4(2)
C3 Fe C5 C4 37.5(2)
C12 Fe C5 C4 -61.0(5)
C13 Fe C5 C4 -86.3(2)
C5 C1 C6 C7 -166.7(3)
C2 C1 C6 C7 15.8(5)
Fe C1 C6 C7 105.8(3)
C5 C1 C6 C8 64.9(4)
C2 C1 C6 C8 -112.7(4)
Fe C1 C6 C8 -22.7(4)
C1 C6 C8 C9 62.5(4)
C7 C6 C8 C9 -66.4(4)
C6 C8 C9 N1 154.8(3)
C6 C8 C9 C10 -73.5(3)
C10 C9 N1 C16 -63.7(4)
C8 C9 N1 C16 66.7(4)
C10 C9 N1 C15 62.7(4)
C8 C9 N1 C15 -166.8(3)
N1 C9 C10 C11 -104.8(4)
C8 C9 C10 C11 125.9(3)
N1 C9 C10 C14 81.2(4)
C8 C9 C10 C14 -48.0(4)
N1 C9 C10 Fe 169.4(2)
C8 C9 C10 Fe 40.1(3)
C5 Fe C10 C11 -162.77(19)
C14 Fe C10 C11 116.2(2)
C1 Fe C10 C11 -124.36(19)
C2 Fe C10 C11 -85.1(2)
C4 Fe C10 C11 -179.6(3)
C3 Fe C10 C11 -66.2(4)
C12 Fe C10 C11 36.14(18)
C13 Fe C10 C11 78.95(19)
C5 Fe C10 C14 80.99(19)
C1 Fe C10 C14 119.40(17)
C11 Fe C10 C14 -116.2(2)
C2 Fe C10 C14 158.65(17)
C4 Fe C10 C14 64.2(4)
C3 Fe C10 C14 177.6(3)
C12 Fe C10 C14 -80.09(18)
C13 Fe C10 C14 -37.29(16)
C5 Fe C10 C9 -44.2(3)
C14 Fe C10 C9 -125.2(3)
C1 Fe C10 C9 -5.8(2)
C11 Fe C10 C9 118.6(3)
C2 Fe C10 C9 33.5(3)
C4 Fe C10 C9 -61.0(4)
C3 Fe C10 C9 52.4(4)
C12 Fe C10 C9 154.7(3)
C13 Fe C10 C9 -162.5(3)
C14 C10 C11 C12 3.1(3)
C9 C10 C11 C12 -172.0(3)
Fe C10 C11 C12 -58.3(2)
C14 C10 C11 Fe 61.4(2)
C9 C10 C11 Fe -113.7(3)
C10 Fe C11 C12 121.7(3)
C5 Fe C11 C12 160.1(3)
C14 Fe C11 C12 81.44(19)
C1 Fe C11 C12 -169.82(18)
C2 Fe C11 C12 -127.35(19)
C4 Fe C11 C12 -58.9(5)
C3 Fe C11 C12 -86.8(2)
C13 Fe C11 C12 37.01(18)
C5 Fe C11 C10 38.5(4)
C14 Fe C11 C10 -40.23(17)
C1 Fe C11 C10 68.5(2)
C2 Fe C11 C10 110.98(19)
C4 Fe C11 C10 179.5(4)
C3 Fe C11 C10 151.50(19)
C12 Fe C11 C10 -121.7(3)
C13 Fe C11 C10 -84.65(19)
C10 C11 C12 C13 -2.3(4)
Fe C11 C12 C13 -59.0(2)
C10 C11 C12 Fe 56.7(2)
C10 Fe C12 C13 83.0(2)
C5 Fe C12 C13 -33.6(5)
C14 Fe C12 C13 37.74(19)
C1 Fe C12 C13 144.2(3)
C11 Fe C12 C13 119.9(3)
C2 Fe C12 C13 -169.20(19)
C4 Fe C12 C13 -80.1(2)
C3 Fe C12 C13 -124.3(2)
C10 Fe C12 C11 -36.89(18)
C5 Fe C12 C11 -153.5(4)
C14 Fe C12 C11 -82.18(19)
C1 Fe C12 C11 24.3(4)
C2 Fe C12 C11 70.9(2)
C4 Fe C12 C11 160.0(2)
C3 Fe C12 C11 115.8(2)
C13 Fe C12 C11 -119.9(3)
C11 C12 C13 C14 0.6(4)
Fe C12 C13 C14 -57.7(2)
C11 C12 C13 Fe 58.3(2)
C10 Fe C13 C12 -81.9(2)
C5 Fe C13 C12 167.7(2)
C14 Fe C13 C12 -120.1(3)
C1 Fe C13 C12 -148.8(3)
C11 Fe C13 C12 -37.4(2)
C2 Fe C13 C12 33.6(6)
C4 Fe C13 C12 122.8(2)
C3 Fe C13 C12 79.5(3)
C10 Fe C13 C14 38.17(17)
C5 Fe C13 C14 -72.3(2)
C1 Fe C13 C14 -28.8(4)
C11 Fe C13 C14 82.63(19)
C2 Fe C13 C14 153.6(5)
C4 Fe C13 C14 -117.2(2)
C3 Fe C13 C14 -160.49(19)
C12 Fe C13 C14 120.1(3)
C12 C13 C14 N2 175.9(3)
Fe C13 C14 N2 117.2(3)
C12 C13 C14 C10 1.3(3)
Fe C13 C14 C10 -57.4(2)
C12 C13 C14 Fe 58.7(2)
C11 C10 C14 N2 -177.7(3)
C9 C10 C14 N2 -3.0(5)
Fe C10 C14 N2 -115.9(3)
C11 C10 C14 C13 -2.7(3)
C9 C10 C14 C13 172.0(3)
Fe C10 C14 C13 59.1(2)
C11 C10 C14 Fe -61.8(2)
C9 C10 C14 Fe 112.9(3)
C10 Fe C14 N2 114.7(3)
C5 Fe C14 N2 -0.4(3)
C1 Fe C14 N2 41.6(3)
C11 Fe C14 N2 154.3(3)
C2 Fe C14 N2 69.9(4)
C4 Fe C14 N2 -39.8(3)
C3 Fe C14 N2 -61.6(6)
C12 Fe C14 N2 -162.0(3)
C13 Fe C14 N2 -125.2(3)
C10 Fe C14 C13 -120.0(2)
C5 Fe C14 C13 124.8(2)
C1 Fe C14 C13 166.85(19)
C11 Fe C14 C13 -80.5(2)
C2 Fe C14 C13 -164.8(3)
C4 Fe C14 C13 85.4(2)
C3 Fe C14 C13 63.7(5)
C12 Fe C14 C13 -36.79(19)
C5 Fe C14 C10 -115.14(18)
C1 Fe C14 C10 -73.14(19)
C11 Fe C14 C10 39.53(17)
C2 Fe C14 C10 -44.8(3)
C4 Fe C14 C10 -154.58(19)
C3 Fe C14 C10 -176.3(4)
C12 Fe C14 C10 83.22(18)
C13 Fe C14 C10 120.0(2)
C13 C14 N2 C17 34.1(5)
C10 C14 N2 C17 -152.0(3)
Fe C14 N2 C17 125.3(3)
C14 N2 C17 C19 3.7(5)
C14 N2 C17 C18 176.5(3)
N2 C17 C18 F3 22.6(4)
C19 C17 C18 F3 -163.6(3)
N2 C17 C18 F1 -96.7(3)
C19 C17 C18 F1 77.1(4)
N2 C17 C18 F2 144.0(3)
C19 C17 C18 F2 -42.1(4)
N2 C17 C19 C24 71.5(4)
C18 C17 C19 C24 -101.3(3)
N2 C17 C19 C20 -110.4(4)
C18 C17 C19 C20 76.8(4)
C24 C19 C20 C21 -3.5(5)
C17 C19 C20 C21 178.5(3)
C19 C20 C21 C22 1.7(6)
C20 C21 C22 C23 1.2(7)
C21 C22 C23 C24 -2.5(7)
C20 C19 C24 C23 2.3(5)
C17 C19 C24 C23 -179.6(3)
C22 C23 C24 C19 0.7(6)
